data_7039805
loop_
_publ_author_name
'Zhang, Chao'
'Liu, Zhong-Yi'
'Liu, Ning'
'Zhao, Hong'
'Yang, En-Cui'
'Zhao, Xiao-Jun'

_publ_section_title
;
 Different magnetic responses observed in Co, Co and Co-based MOFs.
;
_journal_issue 29
_journal_name_full 'Dalton transactions (Cambridge, England : 2003)'
_journal_page_first 11864
_journal_page_last 11875
_journal_paper_doi 10.1039/c6dt01587e
_journal_volume 45
_journal_year 2016
_chemical_formula_moiety '0.5(C40 H48 Co6 N20 O36 S4), 1.5(H2 O), 1.5(O)'
_chemical_formula_sum 'C20 H30 Co3 N10 O21 S2'
_chemical_formula_weight 987.45
_chemical_name_systematic
;
 ? 
;
_space_group_crystal_system monoclinic
_space_group_IT_number 14
_space_group_name_Hall '-P 2ybc'
_space_group_name_H-M_alt 'P 1 21/c 1'
_symmetry_space_group_name_Hall '-P 2ybc'
_symmetry_space_group_name_H-M 'P 1 21/c 1'
_atom_sites_solution_hydrogens mixed
_atom_sites_solution_primary direct
_audit_creation_date 2016-05-10
_audit_creation_method
;
Olex2 1.2-beta
(compiled 2016.02.19 svn.r3266 for OlexSys, GUI svn.r5155)
;
_audit_update_record
;
2016-06-02 deposited with the CCDC.
2016-06-21 downloaded from the CCDC.
;
_cell_angle_alpha 90
_cell_angle_beta 104.057(2)
_cell_angle_gamma 90
_cell_formula_units_Z 2
_cell_length_a 7.6363(11)
_cell_length_b 14.629(2)
_cell_length_c 15.640(2)
_cell_measurement_reflns_used 4448
_cell_measurement_temperature 296(2)
_cell_measurement_theta_max 28.27
_cell_measurement_theta_min 2.68
_cell_volume 1694.8(4)
_computing_cell_refinement 'Bruker SMART'
_computing_data_collection 'Bruker SMART'
_computing_data_reduction 'Bruker SAINT'
_computing_molecular_graphics 'Olex2 (Dolomanov et al., 2009)'
_computing_publication_material 'Olex2 (Dolomanov et al., 2009)'
_computing_structure_refinement 'ShelXL (Sheldrick, 2015)'
_computing_structure_solution 'ShelXS (Sheldrick, 2008)'
_diffrn_ambient_temperature 296.15
_diffrn_measured_fraction_theta_full 1.000
_diffrn_measured_fraction_theta_max 1.000
_diffrn_measurement_device_type 'CCD area detector'
_diffrn_measurement_method 'phi and omega scans'
_diffrn_radiation_monochromator graphite
_diffrn_radiation_type MoK\a
_diffrn_radiation_wavelength 0.71073
_diffrn_reflns_av_R_equivalents 0.0214
_diffrn_reflns_av_unetI/netI 0.0225
_diffrn_reflns_Laue_measured_fraction_full 1.000
_diffrn_reflns_Laue_measured_fraction_max 1.000
_diffrn_reflns_limit_h_max 9
_diffrn_reflns_limit_h_min -6
_diffrn_reflns_limit_k_max 16
_diffrn_reflns_limit_k_min -17
_diffrn_reflns_limit_l_max 16
_diffrn_reflns_limit_l_min -18
_diffrn_reflns_number 8728
_diffrn_reflns_point_group_measured_fraction_full 1.000
_diffrn_reflns_point_group_measured_fraction_max 1.000
_diffrn_reflns_theta_full 25.009
_diffrn_reflns_theta_max 25.009
_diffrn_reflns_theta_min 1.934
_exptl_absorpt_coefficient_mu 1.678
_exptl_absorpt_correction_T_max 0.7457
_exptl_absorpt_correction_T_min 0.6104
_exptl_absorpt_correction_type multi-scan
_exptl_absorpt_process_details
;
SADABS-2012/1 (Bruker,2012) was used for absorption correction.
wR2(int) was 0.0685 before and 0.0269 after correction.
The Ratio of minimum to maximum transmission is 0.8186.
The \l/2 correction factor is 0.0015.
;
_exptl_crystal_colour red
_exptl_crystal_colour_primary red
_exptl_crystal_density_diffrn 1.935
_exptl_crystal_density_method 'not measured'
_exptl_crystal_description block
_exptl_crystal_F_000 1002
_exptl_crystal_size_max 0.18
_exptl_crystal_size_mid 0.16
_exptl_crystal_size_min 0.15
_refine_diff_density_max 0.935
_refine_diff_density_min -0.464
_refine_diff_density_rms 0.093
_refine_ls_extinction_method none
_refine_ls_goodness_of_fit_ref 1.068
_refine_ls_hydrogen_treatment constr
_refine_ls_matrix_type full
_refine_ls_number_parameters 263
_refine_ls_number_reflns 2992
_refine_ls_number_restraints 0
_refine_ls_restrained_S_all 1.068
_refine_ls_R_factor_all 0.0377
_refine_ls_R_factor_gt 0.0328
_refine_ls_shift/su_max 0.001
_refine_ls_shift/su_mean 0.000
_refine_ls_structure_factor_coef Fsqd
_refine_ls_weighting_details 'w=1/[\s^2^(Fo^2^)+(0.0581P)^2^+2.5442P] where P=(Fo^2^+2Fc^2^)/3'
_refine_ls_weighting_scheme calc
_refine_ls_wR_factor_gt 0.0995
_refine_ls_wR_factor_ref 0.1039
_reflns_Friedel_coverage 0.000
_reflns_number_gt 2639
_reflns_number_total 2992
_reflns_threshold_expression 'I > 2\s(I)'
_cod_data_source_file c6dt01587e2.cif
_cod_data_source_block 4
_cod_depositor_comments 'Adding full bibliography for 7039802--7039805.cif.'
_cod_database_code 7039805
_shelx_space_group_comment
;
The symmetry employed for this shelxl refinement is uniquely defined
by the following loop, which should always be used as a source of
symmetry information in preference to the above space-group names.
They are only intended as comments.
;
_shelx_estimated_absorpt_t_max 0.787
_shelx_estimated_absorpt_t_min 0.752
_olex2_refinement_description
;
1. Fixed Uiso
 At 1.2 times of:
  All C(H) groups, All N(H) groups, All N(H,H) groups
 At 1.5 times of:
  All O(H,H) groups
2. Uiso/Uaniso restraints and constraints
Uanis(O11) = Uanis(O11')
3. Others
 Sof(O11')=0.75*(1-FVAR(2))
 Sof(O11)=0.75*FVAR(2)
 Fixed Sof: O10W(0.75) H10A(0.75) H10B(0.75)
4.a Riding coordinates:
 O8W(H8WA,H8WB), O9W(H9WA,H9WB), O10W(H10A,H10B), N4(H4A,H4B), N5(H5A,H5B)
4.b Aromatic/amide H refined with riding coordinates:
 N2(H2), C5(H5), C7(H7), C8(H8)
;
_shelx_shelxl_version_number 2014/7
_olex2_submission_special_instructions 'No special instructions were received'

loop_
_space_group_symop_operation_xyz
'x, y, z'
'-x, y+1/2, -z+1/2'
'-x, -y, -z'
'x, -y-1/2, z-1/2'

loop_
_atom_site_label
_atom_site_type_symbol
_atom_site_fract_x
_atom_site_fract_y
_atom_site_fract_z
_atom_site_U_iso_or_equiv
_atom_site_adp_type
_atom_site_occupancy
_atom_site_site_symmetry_order
_atom_site_calc_flag
_atom_site_refinement_flags_posn
_atom_site_refinement_flags_adp
_atom_site_refinement_flags_occupancy
_atom_site_disorder_assembly
_atom_site_disorder_group
Co1 Co 0.5000 0.5000 0.5000 0.01348(16) Uani 1 2 d S T P . .
Co2 Co -0.04126(6) 0.50535(3) 0.21626(3) 0.01836(15) Uani 1 1 d . . . . .
S1 S 0.42247(10) 0.27927(5) 0.48420(5) 0.01790(19) Uani 1 1 d . . . . .
O1 O 0.3193(3) 0.47057(15) 0.38259(13) 0.0197(5) Uani 1 1 d . . . . .
O2 O 0.1749(3) 0.41319(15) 0.25390(13) 0.0228(5) Uani 1 1 d . . . . .
O3 O 0.8783(3) 0.07543(16) 0.36117(16) 0.0322(6) Uani 1 1 d . . . . .
O4 O 0.9103(3) 0.13390(16) 0.23750(16) 0.0314(6) Uani 1 1 d . . . . .
O5 O 0.5048(3) 0.35705(14) 0.53844(13) 0.0215(5) Uani 1 1 d . . . . .
O6 O 0.4769(3) 0.19337(15) 0.52847(15) 0.0301(6) Uani 1 1 d . . . . .
O7 O 0.2282(3) 0.28767(17) 0.45108(16) 0.0311(6) Uani 1 1 d . . . . .
O8W O -0.2714(3) 0.58847(19) 0.14741(16) 0.0385(6) Uani 1 1 d . . . . .
H8WA H -0.3659 0.5646 0.1147 0.058 Uiso 1 1 d R . . . .
H8WB H -0.2457 0.6352 0.1204 0.058 Uiso 1 1 d R . . . .
O9W O -0.1498(3) 0.41292(18) 0.11861(16) 0.0386(6) Uani 1 1 d . . . . .
H9WA H -0.0612 0.3672 0.1157 0.058 Uiso 1 1 d R . . . .
H9WB H -0.1848 0.4442 0.0631 0.058 Uiso 1 1 d R . . . .
O10W O 0.6126(5) 0.0007(2) 0.4379(3) 0.0392(10) Uani 0.75 1 d . . . . .
H10A H 0.7063 0.0101 0.4189 0.059 Uiso 0.75 1 d R . . . .
H10B H 0.6058 -0.0565 0.4461 0.059 Uiso 0.75 1 d R . . . .
O11 O 1.0681(6) 0.2376(3) 0.6478(3) 0.0357(11) Uani 0.627(6) 1 d . . . A 1
O11' O 1.105(3) 0.2079(14) 0.6034(15) 0.0357(11) Uani 0.123(6) 1 d . . . A 2
N1 N 0.7165(3) 0.48343(17) 0.43568(16) 0.0164(5) Uani 1 1 d . . . . .
N2 N 0.9363(3) 0.41856(18) 0.39067(17) 0.0212(6) Uani 1 1 d . . . . .
H2 H 1.0249 0.3827 0.3893 0.025 Uiso 1 1 calc R . . . .
N3 N 0.8576(3) 0.48025(18) 0.32429(17) 0.0190(5) Uani 1 1 d . . . . .
N4 N 0.9012(4) 0.37581(19) 0.53009(17) 0.0259(6) Uani 1 1 d . . . . .
H4A H 0.9905 0.3342 0.5424 0.031 Uiso 1 1 d R . . . .
H4B H 0.8389 0.3792 0.5720 0.031 Uiso 1 1 d R . . . .
N5 N 0.6065(4) 0.5770(2) 0.30952(18) 0.0290(7) Uani 1 1 d . . . . .
H5A H 0.6350 0.6044 0.2632 0.035 Uiso 1 1 d R . . . .
H5B H 0.5454 0.6109 0.3406 0.035 Uiso 1 1 d R . . . .
C1 C 0.8541(4) 0.42345(19) 0.45625(19) 0.0163(6) Uani 1 1 d . . . . .
C2 C 0.7263(4) 0.5166(2) 0.35512(18) 0.0171(6) Uani 1 1 d . . . . .
C3 C 0.4499(4) 0.3431(2) 0.32080(18) 0.0156(6) Uani 1 1 d . . . . .
C4 C 0.5121(4) 0.28138(19) 0.38956(18) 0.0162(6) Uani 1 1 d . . . . .
C5 C 0.6417(4) 0.2165(2) 0.3844(2) 0.0192(6) Uani 1 1 d . . . . .
H5 H 0.6831 0.1764 0.4310 0.023 Uiso 1 1 calc R . . . .
C6 C 0.7099(4) 0.2110(2) 0.3101(2) 0.0198(6) Uani 1 1 d . . . . .
C7 C 0.6487(4) 0.2718(2) 0.2408(2) 0.0216(7) Uani 1 1 d . . . . .
H7 H 0.6941 0.2689 0.1908 0.026 Uiso 1 1 calc R . . . .
C8 C 0.5195(4) 0.3369(2) 0.24656(19) 0.0201(6) Uani 1 1 d . . . . .
H8 H 0.4788 0.3772 0.1999 0.024 Uiso 1 1 calc R . . . .
C9 C 0.3058(4) 0.41473(19) 0.32054(18) 0.0148(6) Uani 1 1 d . . . . .
C10 C 0.8404(4) 0.1365(2) 0.3027(2) 0.0233(7) Uani 1 1 d . . . . .

loop_
_atom_site_aniso_label
_atom_site_aniso_U_11
_atom_site_aniso_U_22
_atom_site_aniso_U_33
_atom_site_aniso_U_23
_atom_site_aniso_U_13
_atom_site_aniso_U_12
Co1 0.0147(3) 0.0143(3) 0.0128(3) -0.0017(2) 0.0059(2) 0.0010(2)
Co2 0.0187(3) 0.0189(3) 0.0200(3) 0.00096(16) 0.00970(18) -0.00065(16)
S1 0.0246(4) 0.0147(4) 0.0176(4) 0.0000(3) 0.0111(3) -0.0003(3)
O1 0.0184(11) 0.0221(11) 0.0183(11) -0.0045(9) 0.0037(8) 0.0030(9)
O2 0.0207(11) 0.0253(12) 0.0203(11) -0.0049(9) 0.0008(9) 0.0055(9)
O3 0.0379(14) 0.0286(13) 0.0349(13) 0.0046(11) 0.0179(11) 0.0139(11)
O4 0.0407(14) 0.0273(13) 0.0334(13) 0.0004(10) 0.0231(11) 0.0099(11)
O5 0.0321(12) 0.0172(11) 0.0176(10) -0.0022(9) 0.0105(9) 0.0012(9)
O6 0.0521(15) 0.0179(12) 0.0249(12) 0.0041(9) 0.0183(11) 0.0024(11)
O7 0.0231(12) 0.0408(15) 0.0326(13) 0.0025(11) 0.0131(10) -0.0042(10)
O8W 0.0339(14) 0.0482(16) 0.0345(14) 0.0163(12) 0.0101(11) 0.0121(12)
O9W 0.0371(14) 0.0417(15) 0.0324(14) -0.0072(12) -0.0004(11) -0.0053(12)
O10W 0.059(3) 0.0207(17) 0.054(2) 0.0018(14) 0.044(2) -0.0033(15)
O11 0.051(3) 0.025(2) 0.033(2) 0.0150(18) 0.0136(19) 0.0151(18)
O11' 0.051(3) 0.025(2) 0.033(2) 0.0150(18) 0.0136(19) 0.0151(18)
N1 0.0166(13) 0.0166(12) 0.0172(13) -0.0006(10) 0.0064(10) 0.0007(10)
N2 0.0172(13) 0.0234(14) 0.0260(14) 0.0016(11) 0.0109(11) 0.0060(11)
N3 0.0193(13) 0.0199(13) 0.0204(13) 0.0027(11) 0.0100(11) 0.0011(11)
N4 0.0235(14) 0.0292(15) 0.0258(15) 0.0077(12) 0.0075(11) 0.0084(12)
N5 0.0342(16) 0.0336(16) 0.0243(14) 0.0110(12) 0.0172(12) 0.0166(13)
C1 0.0133(14) 0.0144(14) 0.0214(15) -0.0029(12) 0.0047(11) -0.0035(11)
C2 0.0192(16) 0.0174(15) 0.0175(16) -0.0022(11) 0.0099(13) -0.0021(11)
C3 0.0147(14) 0.0158(14) 0.0171(14) -0.0044(11) 0.0050(11) -0.0015(11)
C4 0.0203(15) 0.0137(14) 0.0158(14) -0.0033(11) 0.0070(11) -0.0034(11)
C5 0.0233(16) 0.0146(15) 0.0201(15) -0.0006(12) 0.0058(12) 0.0010(12)
C6 0.0197(15) 0.0166(15) 0.0243(16) -0.0056(12) 0.0073(12) -0.0016(12)
C7 0.0221(16) 0.0248(17) 0.0209(15) -0.0024(13) 0.0111(12) -0.0004(13)
C8 0.0243(16) 0.0212(16) 0.0155(14) -0.0003(12) 0.0064(12) 0.0019(13)
C9 0.0149(14) 0.0164(14) 0.0146(14) 0.0009(11) 0.0065(11) -0.0022(11)
C10 0.0223(16) 0.0201(16) 0.0293(17) -0.0075(14) 0.0096(13) 0.0006(13)

loop_
_atom_type_symbol
_atom_type_description
_atom_type_scat_dispersion_real
_atom_type_scat_dispersion_imag
_atom_type_scat_source
C C 0.0033 0.0016 'International Tables Vol C Tables 4.2.6.8 and 6.1.1.4'
H H 0.0000 0.0000 'International Tables Vol C Tables 4.2.6.8 and 6.1.1.4'
Co Co 0.3494 0.9721 'International Tables Vol C Tables 4.2.6.8 and 6.1.1.4'
N N 0.0061 0.0033 'International Tables Vol C Tables 4.2.6.8 and 6.1.1.4'
O O 0.0106 0.0060 'International Tables Vol C Tables 4.2.6.8 and 6.1.1.4'
S S 0.1246 0.1234 'International Tables Vol C Tables 4.2.6.8 and 6.1.1.4'

loop_
_geom_angle_atom_site_label_1
_geom_angle_atom_site_label_2
_geom_angle_atom_site_label_3
_geom_angle
_geom_angle_site_symmetry_1
_geom_angle_site_symmetry_3
O1 Co1 O1 180.0 3_666 .
O1 Co1 O5 90.47(8) 3_666 3_666
O1 Co1 O5 89.53(8) 3_666 .
O1 Co1 O5 89.53(8) . 3_666
O1 Co1 O5 90.47(8) . .
O1 Co1 N1 90.91(9) 3_666 .
O1 Co1 N1 89.09(9) 3_666 3_666
O1 Co1 N1 90.91(9) . 3_666
O1 Co1 N1 89.09(9) . .
O5 Co1 O5 180.0 . 3_666
N1 Co1 O5 93.31(9) 3_666 3_666
N1 Co1 O5 93.31(9) . .
N1 Co1 O5 86.69(9) 3_666 .
N1 Co1 O5 86.69(9) . 3_666
N1 Co1 N1 180.0 . 3_666
O2 Co2 O3 86.67(9) . 2_655
O2 Co2 O4 101.27(9) . 2_655
O2 Co2 O8W 167.08(9) . .
O2 Co2 C10 93.57(10) . 2_655
O3 Co2 O8W 87.94(10) 2_655 .
O3 Co2 C10 30.05(10) 2_655 2_655
O4 Co2 O3 60.05(9) 2_655 2_655
O4 Co2 O8W 86.13(10) 2_655 .
O4 Co2 C10 30.04(10) 2_655 2_655
O8W Co2 C10 87.60(10) . 2_655
O9W Co2 O2 86.21(10) . .
O9W Co2 O3 94.46(10) . 2_655
O9W Co2 O4 152.49(10) . 2_655
O9W Co2 O8W 82.50(11) . .
O9W Co2 C10 124.09(11) . 2_655
N3 Co2 O2 94.68(10) 1_455 .
N3 Co2 O3 156.33(10) 1_455 2_655
N3 Co2 O4 96.65(10) 1_455 2_655
N3 Co2 O8W 94.96(10) 1_455 .
N3 Co2 O9W 109.20(11) 1_455 .
N3 Co2 C10 126.46(11) 1_455 2_655
O5 S1 C4 105.70(13) . .
O6 S1 O5 111.36(13) . .
O6 S1 O7 113.20(15) . .
O6 S1 C4 106.86(14) . .
O7 S1 O5 113.45(14) . .
O7 S1 C4 105.56(14) . .
C9 O1 Co1 137.63(19) . .
C9 O2 Co2 129.28(19) . .
C10 O3 Co2 89.53(18) . 2_645
C10 O4 Co2 90.47(19) . 2_645
S1 O5 Co1 127.62(13) . .
Co2 O8W H8WA 121.9 . .
Co2 O8W H8WB 115.8 . .
H8WA O8W H8WB 107.2 . .
Co2 O9W H9WA 109.3 . .
Co2 O9W H9WB 109.4 . .
H9WA O9W H9WB 109.5 . .
H10A O10W H10B 107.4 . .
C1 N1 Co1 127.3(2) . .
C1 N1 C2 103.7(2) . .
C2 N1 Co1 127.7(2) . .
N3 N2 H2 125.0 . .
C1 N2 H2 125.0 . .
C1 N2 N3 109.9(2) . .
N2 N3 Co2 123.16(19) . 1_655
C2 N3 Co2 134.2(2) . 1_655
C2 N3 N2 102.5(2) . .
H4A N4 H4B 112.9 . .
C1 N4 H4A 125.1 . .
C1 N4 H4B 121.8 . .
H5A N5 H5B 116.5 . .
C2 N5 H5A 117.0 . .
C2 N5 H5B 116.8 . .
N2 C1 N1 109.8(3) . .
N4 C1 N1 125.7(3) . .
N4 C1 N2 124.6(3) . .
N3 C2 N1 114.1(3) . .
N3 C2 N5 123.2(3) . .
N5 C2 N1 122.6(3) . .
C4 C3 C9 124.0(3) . .
C8 C3 C4 118.3(3) . .
C8 C3 C9 117.7(3) . .
C3 C4 S1 121.7(2) . .
C5 C4 S1 117.5(2) . .
C5 C4 C3 120.7(3) . .
C4 C5 H5 119.8 . .
C6 C5 C4 120.5(3) . .
C6 C5 H5 119.8 . .
C5 C6 C7 119.5(3) . .
C5 C6 C10 119.9(3) . .
C7 C6 C10 120.5(3) . .
C6 C7 H7 120.1 . .
C8 C7 C6 119.8(3) . .
C8 C7 H7 120.1 . .
C3 C8 H8 119.4 . .
C7 C8 C3 121.3(3) . .
C7 C8 H8 119.4 . .
O1 C9 O2 123.6(3) . .
O1 C9 C3 121.6(2) . .
O2 C9 C3 114.8(2) . .
O3 C10 Co2 60.42(16) . 2_645
O3 C10 C6 119.9(3) . .
O4 C10 Co2 59.49(16) . 2_645
O4 C10 O3 119.8(3) . .
O4 C10 C6 120.3(3) . .
C6 C10 Co2 176.0(2) . 2_645

loop_
_geom_bond_atom_site_label_1
_geom_bond_atom_site_label_2
_geom_bond_distance
_geom_bond_site_symmetry_2
Co1 O1 2.057(2) 3_666
Co1 O1 2.057(2) .
Co1 O5 2.174(2) .
Co1 O5 2.174(2) 3_666
Co1 N1 2.148(2) .
Co1 N1 2.148(2) 3_666
Co2 O2 2.102(2) .
Co2 O3 2.191(2) 2_655
Co2 O4 2.170(2) 2_655
Co2 O8W 2.192(2) .
Co2 O9W 2.057(2) .
Co2 N3 2.054(3) 1_455
Co2 C10 2.519(3) 2_655
S1 O5 1.466(2) .
S1 O6 1.446(2) .
S1 O7 1.453(2) .
S1 C4 1.776(3) .
O1 C9 1.254(4) .
O2 C9 1.257(3) .
O3 Co2 2.191(2) 2_645
O3 C10 1.261(4) .
O4 Co2 2.170(2) 2_645
O4 C10 1.261(4) .
O8W H8WA 0.8519 .
O8W H8WB 0.8513 .
O9W H9WA 0.9600 .
O9W H9WB 0.9600 .
O10W H10A 0.8501 .
O10W H10B 0.8501 .
N1 C1 1.347(4) .
N1 C2 1.369(4) .
N2 H2 0.8600 .
N2 N3 1.397(4) .
N2 C1 1.328(4) .
N3 Co2 2.054(3) 1_655
N3 C2 1.325(4) .
N4 H4A 0.8998 .
N4 H4B 0.9000 .
N4 C1 1.322(4) .
N5 H5A 0.8999 .
N5 H5B 0.9001 .
N5 C2 1.346(4) .
C3 C4 1.396(4) .
C3 C8 1.392(4) .
C3 C9 1.519(4) .
C4 C5 1.388(4) .
C5 H5 0.9300 .
C5 C6 1.385(4) .
C6 C7 1.393(4) .
C6 C10 1.500(4) .
C7 H7 0.9300 .
C7 C8 1.390(4) .
C8 H8 0.9300 .
C10 Co2 2.519(3) 2_645

loop_
_geom_torsion_atom_site_label_1
_geom_torsion_atom_site_label_2
_geom_torsion_atom_site_label_3
_geom_torsion_atom_site_label_4
_geom_torsion
_geom_torsion_site_symmetry_1
_geom_torsion_site_symmetry_4
Co1 O1 C9 O2 -179.4(2) . .
Co1 O1 C9 C3 0.5(4) . .
Co1 N1 C1 N2 165.58(19) . .
Co1 N1 C1 N4 -14.1(4) . .
Co1 N1 C2 N3 -166.7(2) . .
Co1 N1 C2 N5 9.9(4) . .
Co2 O2 C9 O1 7.1(4) . .
Co2 O2 C9 C3 -172.72(18) . .
Co2 O3 C10 O4 -3.5(3) 2_645 .
Co2 O3 C10 C6 175.4(3) 2_645 .
Co2 O4 C10 O3 3.5(3) 2_645 .
Co2 O4 C10 C6 -175.4(3) 2_645 .
Co2 N3 C2 N1 -174.1(2) 1_655 .
Co2 N3 C2 N5 9.4(5) 1_655 .
S1 C4 C5 C6 176.4(2) . .
O5 S1 C4 C3 -77.3(3) . .
O5 S1 C4 C5 105.5(2) . .
O6 S1 O5 Co1 171.51(15) . .
O6 S1 C4 C3 164.0(2) . .
O6 S1 C4 C5 -13.3(3) . .
O7 S1 O5 Co1 -59.38(19) . .
O7 S1 C4 C3 43.2(3) . .
O7 S1 C4 C5 -134.0(2) . .
N2 N3 C2 N1 0.5(3) . .
N2 N3 C2 N5 -176.1(3) . .
N3 N2 C1 N1 2.7(3) . .
N3 N2 C1 N4 -177.6(3) . .
C1 N1 C2 N3 1.1(3) . .
C1 N1 C2 N5 177.6(3) . .
C1 N2 N3 Co2 173.43(19) . 1_655
C1 N2 N3 C2 -1.9(3) . .
C2 N1 C1 N2 -2.2(3) . .
C2 N1 C1 N4 178.1(3) . .
C3 C4 C5 C6 -0.9(4) . .
C4 S1 O5 Co1 55.82(19) . .
C4 C3 C8 C7 -0.5(4) . .
C4 C3 C9 O1 53.8(4) . .
C4 C3 C9 O2 -126.3(3) . .
C4 C5 C6 C7 0.6(4) . .
C4 C5 C6 C10 -175.8(3) . .
C5 C6 C7 C8 -0.3(4) . .
C5 C6 C10 O3 4.8(4) . .
C5 C6 C10 O4 -176.3(3) . .
C6 C7 C8 C3 0.3(5) . .
C7 C6 C10 O3 -171.6(3) . .
C7 C6 C10 O4 7.3(5) . .
C8 C3 C4 S1 -176.3(2) . .
C8 C3 C4 C5 0.8(4) . .
C8 C3 C9 O1 -128.3(3) . .
C8 C3 C9 O2 51.5(4) . .
C9 C3 C4 S1 1.5(4) . .
C9 C3 C4 C5 178.7(3) . .
C9 C3 C8 C7 -178.5(3) . .
C10 C6 C7 C8 176.1(3) . .
